data_4088292
loop_
_publ_author_name
'Leopold, Hendrik'
'Tronnier, Alexander'
'Wagenblast, Gerhard'
'M\"unster, Ingo'
'Strassner, Thomas'

_publ_section_title
;
 Photoluminescence of a New Material: Cyclometalated C&#x2227;C*
 Thiazole-2-ylidene Platinum(II) Complexes
;
_journal_issue 7
_journal_name_full Organometallics
_journal_page_first 959
_journal_paper_doi 10.1021/acs.organomet.5b00991
_journal_volume 35
_journal_year 2016
_chemical_compound_source 'see text'
_chemical_formula_moiety 'C16 H17 N O2 Pt S'
_chemical_formula_sum 'C16 H17 N O2 Pt S'
_chemical_formula_weight 482.46
_chemical_melting_point 568
_space_group_IT_number 15
_space_group_name_Hall '-C 2yc'
_space_group_name_H-M_alt 'C 1 2/c 1'
_symmetry_cell_setting monoclinic
_symmetry_Int_Tables_number 15
_symmetry_space_group_name_Hall '-C 2yc'
_symmetry_space_group_name_H-M 'C 1 2/c 1'
_atom_sites_solution_hydrogens geom
_atom_sites_solution_primary direct
_atom_sites_solution_secondary difmap
_cell_angle_alpha 90
_cell_angle_beta 100.57(3)
_cell_angle_gamma 90
_cell_formula_units_Z 8
_cell_length_a 18.113(4)
_cell_length_b 7.7290(15)
_cell_length_c 22.149(4)
_cell_measurement_reflns_used 966
_cell_measurement_temperature 198
_cell_measurement_theta_max 26.395
_cell_measurement_theta_min 2.288
_cell_volume 3048.1(11)
_computing_cell_refinement 'Dirax/lsq (Duisenberg, 1992)'
_computing_data_collection 'Collect (Nonius BV, 1999)'
_computing_data_reduction 'EvalCCD (Duisenberg et al., 2003)'
_computing_molecular_graphics
;
'PLATON (Spek, 2011), ORTEP (Farrugia, L. J. 1997), 
MERCURY (van de Streek, J. 2006)'
;
_computing_publication_material 'PLATON (Spek, 2011), enCIFer (Allen, 2004)'
_computing_structure_refinement 'SHELXL97 (Sheldrick, 1997), SHELXLE (Huebschle, 2011)'
_computing_structure_solution 'SIR92 (Altomare et al., 1994)'
_diffrn_ambient_temperature 198
_diffrn_detector 'CCD plate'
_diffrn_detector_area_resol_mean 9
_diffrn_measured_fraction_theta_full 1.000
_diffrn_measured_fraction_theta_max 1.000
_diffrn_measurement_device '95mm CCD camera on \k-goniostat'
_diffrn_measurement_device_type 'Bruker KappaCCD'
_diffrn_measurement_method 'phi- and omega-rotation'
_diffrn_radiation_monochromator graphite
_diffrn_radiation_probe x-ray
_diffrn_radiation_source 'fine-focus sealed tube'
_diffrn_radiation_type MoK\a
_diffrn_radiation_wavelength 0.71073
_diffrn_reflns_av_R_equivalents 0.0482
_diffrn_reflns_av_unetI/netI 0.0238
_diffrn_reflns_limit_h_max 22
_diffrn_reflns_limit_h_min -22
_diffrn_reflns_limit_k_max 9
_diffrn_reflns_limit_k_min -9
_diffrn_reflns_limit_l_max 27
_diffrn_reflns_limit_l_min -27
_diffrn_reflns_number 37053
_diffrn_reflns_reduction_process
;
;
_diffrn_reflns_theta_full 26.39
_diffrn_reflns_theta_max 26.39
_diffrn_reflns_theta_min 2.29
_exptl_absorpt_coefficient_mu 9.346
_exptl_absorpt_correction_T_max 0.247
_exptl_absorpt_correction_T_min 0.084
_exptl_absorpt_correction_type multi-scan
_exptl_absorpt_process_details 'SADABS 2.10.(Sheldrick,Bruker AXS Inc.,2002)'
_exptl_crystal_colour yellow
_exptl_crystal_density_diffrn 2.103
_exptl_crystal_density_method 'Not Measured'
_exptl_crystal_description block
_exptl_crystal_F_000 1840
_exptl_crystal_size_max 0.520
_exptl_crystal_size_mid 0.330
_exptl_crystal_size_min 0.210
_refine_diff_density_max 1.236
_refine_diff_density_min -1.065
_refine_diff_density_rms 0.451
_refine_ls_extinction_coef 0.00161(6)
_refine_ls_extinction_expression FC^*^=KFC[1+0.001XFC^2^\L^3^/SIN(2\Q)]^-1/4^
_refine_ls_extinction_method shelxl
_refine_ls_goodness_of_fit_ref 1.303
_refine_ls_hydrogen_treatment constr
_refine_ls_matrix_type full
_refine_ls_number_parameters 195
_refine_ls_number_reflns 3137
_refine_ls_number_restraints 0
_refine_ls_restrained_S_all 1.303
_refine_ls_R_factor_all 0.0349
_refine_ls_R_factor_gt 0.0217
_refine_ls_shift/su_max 0.003
_refine_ls_shift/su_mean 0.000
_refine_ls_structure_factor_coef Fsqd
_refine_ls_weighting_details 'calc w=1/[\s^2^(Fo^2^)+(0.0318P)^2^+2.0670P] where P=(Fo^2^+2Fc^2^)/3'
_refine_ls_weighting_scheme calc
_refine_ls_wR_factor_gt 0.0601
_refine_ls_wR_factor_ref 0.0635
_reflns_number_gt 2550
_reflns_number_total 3137
_reflns_threshold_expression I>2\s(I)
_cod_data_source_file om5b00991_si_002.cif
_cod_data_source_block compound_25
_cod_depositor_comments
;
The following automatic conversions were performed:

data item '_symmetry_cell_setting' value 'Monoclinic' was changed to
'monoclinic' in accordance with the
/home/saulius/struct/COD-crude-data/automatic-downloads/DataCite-retrospective/ACS/depositions/lib/dictionaries/cif_core.dic
dictionary named 'cif_core.dic' version 2.4.2 last updated on
2011-04-26.

Automatic conversion script
Id: cif_fix_values 6909 2019-04-08 15:41:33Z antanas 
;
_cod_original_sg_symbol_H-M 'C 2/c'
_cod_database_code 4088292

loop_
_symmetry_equiv_pos_site_id
_symmetry_equiv_pos_as_xyz
1 x,y,z
2 -x,y,1/2-z
3 -x,-y,-z
4 x,-y,1/2+z
5 1/2+x,1/2+y,z
6 1/2-x,1/2+y,1/2-z
7 1/2-x,1/2-y,-z
8 1/2+x,1/2-y,1/2+z

loop_
_atom_site_aniso_label
_atom_site_aniso_U_11
_atom_site_aniso_U_22
_atom_site_aniso_U_33
_atom_site_aniso_U_23
_atom_site_aniso_U_13
_atom_site_aniso_U_12
Pt1 0.0230(1) 0.0221(1) 0.0137(1) 0.0000(1) 0.0044(1) -0.0015(1)
S1 0.0212(6) 0.0341(7) 0.0218(6) -0.0013(6) 0.0033(5) 0.0024(5)
O1 0.0290(18) 0.038(2) 0.0216(19) -0.0057(16) 0.0101(15) 0.0001(15)
O2 0.0285(18) 0.0313(18) 0.0225(19) -0.0002(15) -0.0017(15) -0.0012(15)
N1 0.023(2) 0.0194(19) 0.017(2) 0.0001(16) 0.0039(17) -0.0012(16)
C1 0.022(2) 0.020(2) 0.026(3) 0.001(2) 0.007(2) -0.0026(18)
C2 0.029(3) 0.029(3) 0.020(3) -0.001(2) 0.002(2) -0.003(2)
C3 0.040(3) 0.053(4) 0.028(3) 0.004(3) -0.005(3) -0.002(3)
C4 0.036(3) 0.021(2) 0.017(3) 0.003(2) 0.003(2) -0.005(2)
C5 0.044(3) 0.030(3) 0.018(3) 0.000(2) 0.006(2) -0.001(2)
C6 0.023(2) 0.018(2) 0.021(3) 0.0060(19) 0.006(2) 0.0000(18)
C7 0.027(2) 0.019(2) 0.021(3) 0.004(2) 0.008(2) -0.0036(19)
C8 0.028(3) 0.031(3) 0.022(3) 0.010(2) 0.003(2) 0.000(2)
C9 0.025(3) 0.033(3) 0.044(4) 0.010(3) 0.008(2) 0.003(2)
C10 0.030(3) 0.032(3) 0.044(3) 0.003(3) 0.020(2) 0.009(2)
C11 0.033(3) 0.031(3) 0.025(3) 0.002(2) 0.009(2) 0.003(2)
C12 0.040(3) 0.053(4) 0.032(3) -0.012(3) 0.015(3) -0.003(3)
C13 0.037(3) 0.026(3) 0.023(3) -0.002(2) 0.012(2) 0.000(2)
C14 0.043(3) 0.031(3) 0.015(3) -0.006(2) 0.011(2) -0.003(2)
C15 0.044(3) 0.025(3) 0.018(3) 0.000(2) 0.005(2) -0.004(2)
C16 0.045(3) 0.055(4) 0.031(3) -0.008(3) -0.002(3) 0.004(3)

loop_
_atom_site_label
_atom_site_type_symbol
_atom_site_thermal_displace_type
_atom_site_fract_x
_atom_site_fract_y
_atom_site_fract_z
_atom_site_occupancy
_atom_site_U_iso_or_equiv
_atom_site_calc_flag
_atom_site_refinement_flags
Pt1 Pt Uani 0.74497(1) 0.12893(2) 0.61197(1) 1.000 0.0195(1) d .
S1 S Uani 0.59387(7) 0.12023(16) 0.50544(6) 1.000 0.0258(4) d .
O1 O Uani 0.65566(18) 0.2232(4) 0.64954(15) 1.000 0.0288(11) d .
O2 O Uani 0.81854(18) 0.1874(4) 0.69133(16) 1.000 0.0282(11) d .
N1 N Uani 0.71750(19) 0.0088(5) 0.48896(17) 1.000 0.0198(11) d .
C1 C Uani 0.6853(3) 0.0788(6) 0.5337(2) 1.000 0.0223(14) d .
C2 C Uani 0.6005(3) 0.0425(6) 0.4332(2) 1.000 0.0263(17) d .
C3 C Uani 0.5340(3) 0.0460(8) 0.3830(3) 1.000 0.0418(19) d .
C4 C Uani 0.6707(3) -0.0131(6) 0.4317(2) 1.000 0.0249(16) d .
C5 C Uani 0.6962(3) -0.0868(6) 0.3768(2) 1.000 0.0306(17) d .
C6 C Uani 0.7963(2) -0.0272(6) 0.5090(2) 1.000 0.0204(14) d .
C7 C Uani 0.8211(2) 0.0270(6) 0.5698(2) 1.000 0.0219(14) d .
C8 C Uani 0.8968(2) -0.0019(6) 0.5942(2) 1.000 0.0272(17) d .
C9 C Uani 0.9437(3) -0.0812(7) 0.5593(3) 1.000 0.0338(19) d .
C10 C Uani 0.9170(3) -0.1320(6) 0.5005(3) 1.000 0.0337(17) d .
C11 C Uani 0.8421(3) -0.1072(6) 0.4742(2) 1.000 0.0292(17) d .
C12 C Uani 0.5899(3) 0.3301(7) 0.7233(3) 1.000 0.0406(19) d .
C13 C Uani 0.6624(3) 0.2832(6) 0.7037(2) 1.000 0.0278(17) d .
C14 C Uani 0.7288(3) 0.3067(6) 0.7448(2) 1.000 0.0290(17) d .
C15 C Uani 0.8002(3) 0.2608(6) 0.7380(2) 1.000 0.0291(17) d .
C16 C Uani 0.8638(3) 0.2951(8) 0.7900(3) 1.000 0.0448(19) d .
H3A H Uiso 0.54980 0.07480 0.34430 1.000 0.0620 c R
H3B H Uiso 0.49840 0.13340 0.39210 1.000 0.0620 c R
H3C H Uiso 0.50980 -0.06790 0.37960 1.000 0.0620 c R
H5A H Uiso 0.65580 -0.07620 0.34090 1.000 0.0460 c R
H5B H Uiso 0.70900 -0.20920 0.38400 1.000 0.0460 c R
H5C H Uiso 0.74050 -0.02350 0.36930 1.000 0.0460 c R
H8 H Uiso 0.91650 0.03290 0.63510 1.000 0.0320 c R
H9 H Uiso 0.99500 -0.10010 0.57680 1.000 0.0400 c R
H10 H Uiso 0.95000 -0.18500 0.47730 1.000 0.0400 c R
H11 H Uiso 0.82300 -0.14420 0.43340 1.000 0.0350 c R
H12A H Uiso 0.55790 0.39370 0.69010 1.000 0.0610 c R
H12B H Uiso 0.60040 0.40280 0.76010 1.000 0.0610 c R
H12C H Uiso 0.56420 0.22440 0.73240 1.000 0.0610 c R
H14 H Uiso 0.72460 0.36130 0.78250 1.000 0.0350 c R
H16A H Uiso 0.87390 0.19100 0.81540 1.000 0.0670 c R
H16B H Uiso 0.85040 0.39060 0.81500 1.000 0.0670 c R
H16C H Uiso 0.90870 0.32630 0.77360 1.000 0.0670 c R

loop_
_atom_type_symbol
_atom_type_description
_atom_type_scat_dispersion_real
_atom_type_scat_dispersion_imag
_atom_type_scat_source
C C 0.0033 0.0016 ' International Tables Vol C Tables 4.2.6.8 and 6.1.1.4'
H H 0.0000 0.0000 ' International Tables Vol C Tables 4.2.6.8 and 6.1.1.4'
N N 0.0061 0.0033 ' International Tables Vol C Tables 4.2.6.8 and 6.1.1.4'
O O 0.0106 0.0060 ' International Tables Vol C Tables 4.2.6.8 and 6.1.1.4'
Pt Pt -1.7033 8.3905 ' International Tables Vol C Tables 4.2.6.8 and 6.1.1.4'
S S 0.1246 0.1234 ' International Tables Vol C Tables 4.2.6.8 and 6.1.1.4'

loop_
_geom_angle_atom_site_label_1
_geom_angle_atom_site_label_2
_geom_angle_atom_site_label_3
_geom_angle
_geom_angle_publ_flag
O1 Pt1 O2 90.61(13) yes
O1 Pt1 C1 94.71(19) yes
O1 Pt1 C7 173.75(15) yes
O2 Pt1 C1 173.86(19) yes
O2 Pt1 C7 95.36(16) yes
C1 Pt1 C7 79.4(2) yes
C1 S1 C2 92.7(2) yes
Pt1 O1 C13 123.9(3) yes
Pt1 O2 C15 124.6(3) yes
C1 N1 C4 116.2(4) yes
C1 N1 C6 112.8(4) yes
C4 N1 C6 131.0(4) yes
Pt1 C1 S1 130.7(3) yes
Pt1 C1 N1 119.9(4) yes
S1 C1 N1 109.2(3) yes
S1 C2 C3 120.1(4) yes
S1 C2 C4 111.0(4) yes
C3 C2 C4 128.9(4) no
N1 C4 C2 110.9(4) yes
N1 C4 C5 123.9(5) yes
C2 C4 C5 125.2(4) no
N1 C6 C7 111.3(3) yes
N1 C6 C11 125.3(4) yes
C7 C6 C11 123.5(4) no
Pt1 C7 C6 116.5(3) yes
Pt1 C7 C8 127.2(3) yes
C6 C7 C8 116.3(4) no
C7 C8 C9 120.8(4) no
C8 C9 C10 120.8(5) no
C9 C10 C11 120.7(5) no
C6 C11 C10 118.0(4) no
O1 C13 C12 115.1(5) yes
O1 C13 C14 126.3(5) yes
C12 C13 C14 118.7(4) no
C13 C14 C15 128.1(4) no
O2 C15 C14 126.4(4) yes
O2 C15 C16 115.1(5) yes
C14 C15 C16 118.5(4) no
C2 C3 H3A 109.00 no
C2 C3 H3B 109.00 no
C2 C3 H3C 109.00 no
H3A C3 H3B 109.00 no
H3A C3 H3C 110.00 no
H3B C3 H3C 109.00 no
C4 C5 H5A 109.00 no
C4 C5 H5B 110.00 no
C4 C5 H5C 109.00 no
H5A C5 H5B 109.00 no
H5A C5 H5C 109.00 no
H5B C5 H5C 109.00 no
C7 C8 H8 120.00 no
C9 C8 H8 120.00 no
C8 C9 H9 119.00 no
C10 C9 H9 120.00 no
C9 C10 H10 120.00 no
C11 C10 H10 120.00 no
C6 C11 H11 121.00 no
C10 C11 H11 121.00 no
C13 C12 H12A 109.00 no
C13 C12 H12B 109.00 no
C13 C12 H12C 109.00 no
H12A C12 H12B 110.00 no
H12A C12 H12C 110.00 no
H12B C12 H12C 110.00 no
C13 C14 H14 116.00 no
C15 C14 H14 116.00 no
C15 C16 H16A 109.00 no
C15 C16 H16B 109.00 no
C15 C16 H16C 109.00 no
H16A C16 H16B 109.00 no
H16A C16 H16C 110.00 no
H16B C16 H16C 109.00 no

loop_
_geom_bond_atom_site_label_1
_geom_bond_atom_site_label_2
_geom_bond_distance
_geom_bond_publ_flag
Pt1 O1 2.082(3) yes
Pt1 O2 2.052(3) yes
Pt1 C1 1.907(5) yes
Pt1 C7 1.967(4) yes
S1 C1 1.690(5) yes
S1 C2 1.734(5) yes
O1 C13 1.271(5) yes
O2 C15 1.275(6) yes
N1 C1 1.352(6) yes
N1 C4 1.401(6) yes
N1 C6 1.442(5) yes
C2 C3 1.482(8) no
C2 C4 1.348(8) no
C4 C5 1.491(7) no
C6 C7 1.403(6) no
C6 C11 1.378(6) no
C7 C8 1.397(5) no
C8 C9 1.391(7) no
C9 C10 1.361(9) no
C10 C11 1.388(8) no
C12 C13 1.501(8) no
C13 C14 1.381(7) no
C14 C15 1.376(8) no
C15 C16 1.496(8) no
C3 H3A 0.9800 no
C3 H3B 0.9800 no
C3 H3C 0.9800 no
C5 H5A 0.9800 no
C5 H5B 0.9800 no
C5 H5C 0.9800 no
C8 H8 0.9500 no
C9 H9 0.9500 no
C10 H10 0.9500 no
C11 H11 0.9500 no
C12 H12A 0.9800 no
C12 H12B 0.9800 no
C12 H12C 0.9800 no
C14 H14 0.9500 no
C16 H16A 0.9800 no
C16 H16B 0.9800 no
C16 H16C 0.9800 no

loop_
_geom_torsion_atom_site_label_1
_geom_torsion_atom_site_label_2
_geom_torsion_atom_site_label_3
_geom_torsion_atom_site_label_4
_geom_torsion
_geom_torsion_publ_flag
O2 Pt1 O1 C13 -1.2(4) no
C1 Pt1 O1 C13 -178.2(4) no
O1 Pt1 O2 C15 -2.3(4) no
C7 Pt1 O2 C15 179.6(4) no
O1 Pt1 C1 S1 5.7(4) no
O1 Pt1 C1 N1 -179.4(4) no
C7 Pt1 C1 S1 -176.5(4) no
C7 Pt1 C1 N1 -1.6(4) no
O2 Pt1 C7 C6 -176.8(3) no
O2 Pt1 C7 C8 5.1(4) no
C1 Pt1 C7 C6 -0.1(4) no
C1 Pt1 C7 C8 -178.2(5) no
C2 S1 C1 Pt1 175.2(4) no
C2 S1 C1 N1 -0.1(4) no
C1 S1 C2 C3 -179.0(4) no
C1 S1 C2 C4 0.2(4) no
Pt1 O1 C13 C12 -175.0(3) no
Pt1 O1 C13 C14 4.5(7) no
Pt1 O2 C15 C14 3.0(7) no
Pt1 O2 C15 C16 -178.3(3) no
C4 N1 C1 Pt1 -175.9(3) no
C4 N1 C1 S1 0.1(5) no
C6 N1 C1 Pt1 2.8(5) no
C6 N1 C1 S1 178.8(3) no
C1 N1 C4 C2 0.0(6) no
C1 N1 C4 C5 179.5(4) no
C6 N1 C4 C2 -178.4(4) no
C6 N1 C4 C5 1.2(8) no
C1 N1 C6 C7 -2.7(5) no
C1 N1 C6 C11 176.2(4) no
C4 N1 C6 C7 175.8(4) no
C4 N1 C6 C11 -5.4(8) no
S1 C2 C4 N1 -0.1(5) no
S1 C2 C4 C5 -179.6(4) no
C3 C2 C4 N1 178.9(5) no
C3 C2 C4 C5 -0.6(8) no
N1 C6 C7 Pt1 1.6(5) no
N1 C6 C7 C8 179.8(4) no
C11 C6 C7 Pt1 -177.3(4) no
C11 C6 C7 C8 1.0(7) no
N1 C6 C11 C10 179.9(4) no
C7 C6 C11 C10 -1.3(7) no
Pt1 C7 C8 C9 177.7(4) no
C6 C7 C8 C9 -0.4(7) no
C7 C8 C9 C10 0.2(8) no
C8 C9 C10 C11 -0.6(8) no
C9 C10 C11 C6 1.1(7) no
O1 C13 C14 C15 -4.7(8) no
C12 C13 C14 C15 174.8(5) no
C13 C14 C15 O2 0.4(8) no
C13 C14 C15 C16 -178.2(5) no
